data_7116209
loop_
_publ_author_name
'Teng, Qiaoqiao'
'Huynh, Han Vinh'

_publ_section_title
;
 Controlled access to a heterometallic N-heterocyclic carbene helicate.
;
_journal_issue 7
_journal_name_full 'Chemical communications (Cambridge, England)'
_journal_page_first 1248
_journal_page_last 1251
_journal_paper_doi 10.1039/c4cc08270b
_journal_volume 51
_journal_year 2014
_chemical_formula_sum 'C82.5 H74.5 Au2 B Cl0.5 Co F4 N14 O4'
_chemical_formula_weight 1883.45
_chemical_name_systematic
; 
 ? 
;
_space_group_crystal_system triclinic
_space_group_IT_number 2
_space_group_name_Hall '-P 1'
_space_group_name_H-M_alt 'P -1'
_symmetry_space_group_name_Hall '-P 1'
_symmetry_space_group_name_H-M 'P -1'
_atom_sites_solution_hydrogens geom
_audit_creation_method SHELXL-2013
_audit_update_record
;
2014-09-29 deposited with the CCDC.
2014-11-28 downloaded from the CCDC.
;
_cell_angle_alpha 63.780(3)
_cell_angle_beta 82.005(3)
_cell_angle_gamma 79.629(3)
_cell_formula_units_Z 2
_cell_length_a 15.0076(16)
_cell_length_b 16.2066(16)
_cell_length_c 17.9512(19)
_cell_measurement_reflns_used 9979
_cell_measurement_temperature 100(2)
_cell_measurement_theta_max 27.93
_cell_measurement_theta_min 2.51
_cell_volume 3844.1(7)
_computing_cell_refinement 'Bruker SAINT'
_computing_data_collection 'Bruker APEX2'
_computing_data_reduction 'Bruker SAINT'
_computing_molecular_graphics 'Bruker SHELXTL'
_computing_publication_material 'Bruker SHELXTL'
_computing_structure_refinement 'SHELXL-2013 (Sheldrick, 2013)'
_computing_structure_solution 'SHELXS-97 (Sheldrick 2008)'
_diffrn_ambient_temperature 100(2)
_diffrn_measured_fraction_theta_full 0.999
_diffrn_measured_fraction_theta_max 0.999
_diffrn_measurement_device_type 'Bruker D8 Venture'
_diffrn_measurement_method '\f and \w scans'
_diffrn_radiation_type MoK\a
_diffrn_radiation_wavelength 0.71073
_diffrn_reflns_av_R_equivalents 0.0447
_diffrn_reflns_av_unetI/netI 0.0299
_diffrn_reflns_Laue_measured_fraction_full 0.999
_diffrn_reflns_Laue_measured_fraction_max 0.999
_diffrn_reflns_limit_h_max 19
_diffrn_reflns_limit_h_min -19
_diffrn_reflns_limit_k_max 21
_diffrn_reflns_limit_k_min -21
_diffrn_reflns_limit_l_max 23
_diffrn_reflns_limit_l_min -23
_diffrn_reflns_number 158525
_diffrn_reflns_point_group_measured_fraction_full 0.999
_diffrn_reflns_point_group_measured_fraction_max 0.999
_diffrn_reflns_theta_full 25.242
_diffrn_reflns_theta_max 27.499
_diffrn_reflns_theta_min 2.105
_diffrn_source 'Sealed Microfocusing Tube'
_exptl_absorpt_coefficient_mu 4.108
_exptl_absorpt_correction_T_max 0.7457
_exptl_absorpt_correction_T_min 0.5929
_exptl_absorpt_correction_type multi-scan
_exptl_absorpt_process_details 'Sadabs, (Sheldrick 2012)'
_exptl_crystal_colour Yellow
_exptl_crystal_density_diffrn 1.627
_exptl_crystal_density_meas ?
_exptl_crystal_density_method 'Not Measured'
_exptl_crystal_description Block
_exptl_crystal_F_000 1868
_exptl_crystal_size_max 0.36
_exptl_crystal_size_mid 0.26
_exptl_crystal_size_min 0.10
_refine_diff_density_max 6.166
_refine_diff_density_min -2.353
_refine_diff_density_rms 0.196
_refine_ls_extinction_method none
_refine_ls_goodness_of_fit_ref 1.071
_refine_ls_hydrogen_treatment constr
_refine_ls_matrix_type full
_refine_ls_number_parameters 967
_refine_ls_number_reflns 17640
_refine_ls_number_restraints 50
_refine_ls_restrained_S_all 1.079
_refine_ls_R_factor_all 0.0767
_refine_ls_R_factor_gt 0.0563
_refine_ls_shift/su_max 0.002
_refine_ls_shift/su_mean 0.000
_refine_ls_structure_factor_coef Fsqd
_refine_ls_weighting_details 'w=1/[\s^2^(Fo^2^)+(0.0858P)^2^+19.2046P] where P=(Fo^2^+2Fc^2^)/3'
_refine_ls_weighting_scheme calc
_refine_ls_wR_factor_gt 0.1493
_refine_ls_wR_factor_ref 0.1603
_reflns_Friedel_coverage 0.000
_reflns_number_gt 13792
_reflns_number_total 17640
_reflns_threshold_expression 'I > 2\s(I)'
_cod_data_source_file c4cc08270b2.cif
_cod_data_source_block e069
_cod_depositor_comments
;
The following automatic conversions were performed:

'_exptl_absorpt_correction_type' value 'Multi-scan' changed to
'multi-scan' according to
/usr/data/users/saulius/crontab/automatic-downloads/rss-feeds/RSC/lib/dictionaries/cif_core.dic
dictionary named 'cif_core.dic' version 2.4.2 from 2011-04-26.

Automatic conversion script
Id: cif_fix_values 2935 2014-11-11 08:27:57Z andrius 

The following automatic conversions were performed:

'_exptl_crystal_density_meas' value 'Not Measured' was changed to '?'
- the value is perceived as not measured.

Automatic conversion script
Id: cif_fix_values 3008 2015-01-20 13:52:24Z robertas 
;
_cod_original_formula_sum 'C82.50 H74.50 Au2 B Cl0.50 Co F4 N14 O4'
_cod_database_code 7116209
_shelx_space_group_comment
; 
The symmetry employed for this shelxl refinement is uniquely defined 
by the following loop, which should always be used as a source of 
symmetry information in preference to the above space-group names. 
They are only intended as comments. 
;
_shelxl_version_number 2013-4

loop_
_space_group_symop_operation_xyz
'x, y, z'
'-x, -y, -z'

loop_
_atom_site_label
_atom_site_type_symbol
_atom_site_fract_x
_atom_site_fract_y
_atom_site_fract_z
_atom_site_U_iso_or_equiv
_atom_site_adp_type
_atom_site_occupancy
_atom_site_site_symmetry_order
_atom_site_calc_flag
_atom_site_refinement_flags_posn
_atom_site_refinement_flags_adp
_atom_site_refinement_flags_occupancy
_atom_site_disorder_assembly
_atom_site_disorder_group
C9X C 0.8925(9) 1.2456(8) 0.9063(7) 0.138(9) Uiso 0.2 1 d DG . P A 2
C10X C 0.8289(11) 1.2424(11) 0.9714(7) 0.138(9) Uiso 0.2 1 d DG . P A 2
H10X H 0.7682 1.2343 0.9697 0.166 Uiso 0.2 1 calc R U P A 2
C11X C 0.8542(13) 1.2511(13) 1.0389(8) 0.138(9) Uiso 0.2 1 d G . P A 2
H11X H 0.8108 1.2490 1.0834 0.166 Uiso 0.2 1 calc R U P A 2
C12X C 0.9430(14) 1.2631(16) 1.0413(10) 0.138(9) Uiso 0.2 1 d G . P A 2
H12X H 0.9603 1.2690 1.0875 0.166 Uiso 0.2 1 calc R U P A 2
C13X C 1.0066(12) 1.2662(15) 0.9763(11) 0.138(9) Uiso 0.2 1 d G . P A 2
H13X H 1.0673 1.2744 0.9779 0.166 Uiso 0.2 1 calc R U P A 2
C14X C 0.9813(10) 1.2575(11) 0.9087(9) 0.138(9) Uiso 0.2 1 d DG . P A 2
H14X H 1.0248 1.2597 0.8642 0.166 Uiso 0.2 1 calc R U P A 2
C26X C 1.0382(8) 1.1382(9) 0.6787(10) 0.138(9) Uiso 0.2 1 d DG . P A 2
C27X C 1.0233(10) 1.2162(8) 0.6947(9) 0.138(9) Uiso 0.2 1 d G . P A 2
H27X H 1.0284 1.2098 0.7492 0.166 Uiso 0.2 1 calc R U P A 2
C28X C 1.0010(15) 1.3036(9) 0.6309(8) 0.138(9) Uiso 0.2 1 d G . P A 2
H28X H 0.9908 1.3569 0.6419 0.166 Uiso 0.2 1 calc R U P A 2
C29X C 0.9936(18) 1.3130(12) 0.5511(8) 0.138(9) Uiso 0.2 1 d G . P A 2
H29X H 0.9783 1.3727 0.5076 0.166 Uiso 0.2 1 calc R U P A 2
C30X C 1.0085(16) 1.2350(14) 0.5351(9) 0.138(9) Uiso 0.2 1 d G . P A 2
H30X H 1.0035 1.2414 0.4806 0.166 Uiso 0.2 1 calc R U P A 2
C31X C 1.0308(11) 1.1476(12) 0.5989(10) 0.138(9) Uiso 0.2 1 d G . P A 2
H31X H 1.0410 1.0943 0.5879 0.166 Uiso 0.2 1 calc R U P A 2
C1S C 0.867(5) 0.0901(18) 0.5660(17) 0.12(2) Uiso 0.25 1 d D . P . .
H1S1 H 0.8139 0.0863 0.6064 0.150 Uiso 0.25 1 calc R U P . .
H1S2 H 0.9138 0.1163 0.5794 0.150 Uiso 0.25 1 calc R U P . .
Cl2 Cl 0.8342(12) 0.1620(10) 0.4652(10) 0.124(4) Uiso 0.25 1 d D . P . .
Cl1 Cl 0.9101(12) -0.0212(10) 0.5736(10) 0.124(4) Uiso 0.25 1 d D . P . .
Au1 Au 0.83928(2) 1.05617(2) 0.79956(2) 0.03745(9) Uani 1 1 d . . . . .
Au2 Au 0.41218(2) 0.60030(2) 0.70159(2) 0.03706(9) Uani 1 1 d . . . . .
Co1 Co 0.53837(5) 0.84578(5) 0.80777(5) 0.02370(17) Uani 1 1 d . . . . .
O1 O 0.6643(4) 1.0187(4) 0.5992(3) 0.0442(12) Uani 1 1 d . . . . .
O2 O 0.5976(3) 0.5689(3) 0.8916(3) 0.0367(11) Uani 1 1 d . . . . .
O3 O 0.5995(3) 0.8676(3) 1.0098(3) 0.0337(10) Uani 1 1 d . . . . .
O4 O 0.2873(3) 0.9371(4) 0.7248(4) 0.0487(13) Uani 1 1 d . . . . .
N1 N 0.7640(4) 1.2266(4) 0.8286(4) 0.0353(12) Uani 1 1 d . . . . .
N2 N 0.6571(3) 1.1555(4) 0.8242(3) 0.0299(11) Uani 1 1 d . . . . .
N3 N 1.0128(4) 0.9536(4) 0.7538(5) 0.0449(15) Uani 1 1 d . . . . .
N4 N 0.8984(4) 0.8777(4) 0.7862(4) 0.0388(13) Uani 1 1 d . . . . .
N5 N 0.5962(5) 0.6168(4) 0.6047(4) 0.0422(14) Uani 1 1 d . . . . .
N6 N 0.5073(5) 0.7482(4) 0.5606(4) 0.0466(16) Uani 1 1 d . . . . .
N7 N 0.2400(4) 0.5154(4) 0.7983(5) 0.0480(17) Uani 1 1 d . . . . .
N8 N 0.3215(3) 0.5444(3) 0.8717(4) 0.0342(13) Uani 1 1 d . . . . .
N9 N 0.6283(3) 0.7970(4) 0.7501(3) 0.0271(11) Uani 1 1 d . . . . .
N10 N 0.4508(3) 0.9016(3) 0.8614(3) 0.0263(10) Uani 1 1 d . . . . .
N11 N 0.5808(3) 0.9638(3) 0.7247(3) 0.0272(10) Uani 1 1 d . . . . .
N12 N 0.5223(3) 0.7153(3) 0.8699(3) 0.0274(11) Uani 1 1 d . . . . .
N13 N 0.6113(3) 0.8322(3) 0.8969(3) 0.0248(10) Uani 1 1 d . . . . .
N14 N 0.4365(4) 0.8668(4) 0.7422(4) 0.0320(12) Uani 1 1 d . . . . .
C1 C 0.7485(4) 1.1532(4) 0.8197(4) 0.0340(14) Uani 1 1 d . . . . .
C2 C 0.6831(4) 1.2787(4) 0.8386(4) 0.0307(13) Uani 1 1 d . . . . .
C3 C 0.6635(5) 1.3591(4) 0.8508(4) 0.0375(15) Uani 1 1 d . . . . .
H3 H 0.7103 1.3898 0.8535 0.045 Uiso 1 1 calc R U . . .
C4 C 0.5743(5) 1.3920(4) 0.8586(4) 0.0396(16) Uani 1 1 d . . . . .
H4 H 0.5588 1.4469 0.8671 0.047 Uiso 1 1 calc R U . . .
C5 C 0.5045(5) 1.3469(5) 0.8545(5) 0.0417(17) Uani 1 1 d . . . . .
H5 H 0.4431 1.3724 0.8601 0.050 Uiso 1 1 calc R U . . .
C6 C 0.5225(5) 1.2666(4) 0.8427(4) 0.0352(14) Uani 1 1 d . . . . .
H6 H 0.4757 1.2359 0.8398 0.042 Uiso 1 1 calc R U . . .
C7 C 0.6146(4) 1.2338(4) 0.8352(4) 0.0300(13) Uani 1 1 d . . . . .
C8 C 0.8566(5) 1.2446(5) 0.8327(5) 0.054(2) Uani 1 1 d D . . . .
H8A H 0.8703 1.3029 0.7846 0.065 Uiso 1 1 calc R U . A 1
H8B H 0.9022 1.1933 0.8303 0.065 Uiso 1 1 calc R U . A 1
C9 C 0.8612(5) 1.2524(5) 0.9142(4) 0.059(3) Uani 0.8 1 d DG U P A 1
C10 C 0.8292(5) 1.1877(4) 0.9904(4) 0.050(2) Uani 0.8 1 d G U P A 1
H10 H 0.8030 1.1373 0.9930 0.060 Uiso 0.8 1 calc R U P A 1
C11 C 0.8354(5) 1.1969(5) 1.0628(4) 0.061(3) Uani 0.8 1 d G U P A 1
H11 H 0.8136 1.1527 1.1149 0.073 Uiso 0.8 1 calc R U P A 1
C12 C 0.8737(6) 1.2708(6) 1.0591(4) 0.076(4) Uani 0.8 1 d G U P A 1
H12 H 0.8779 1.2771 1.1086 0.091 Uiso 0.8 1 calc R U P A 1
C13 C 0.9057(5) 1.3355(5) 0.9829(5) 0.080(4) Uani 0.8 1 d G U P A 1
H13 H 0.9318 1.3860 0.9803 0.096 Uiso 0.8 1 calc R U P A 1
C14 C 0.8994(5) 1.3263(5) 0.9104(4) 0.081(4) Uani 0.8 1 d G . P A 1
H14 H 0.9213 1.3705 0.8584 0.097 Uiso 0.8 1 calc R U P A 1
C15 C 0.6110(4) 1.0897(4) 0.8127(4) 0.0297(13) Uani 1 1 d . . . . .
H15A H 0.5503 1.0865 0.8429 0.036 Uiso 1 1 calc R U . . .
H15B H 0.6464 1.0271 0.8370 0.036 Uiso 1 1 calc R U . . .
C16 C 0.6001(5) 1.1173(5) 0.7219(4) 0.0340(14) Uani 1 1 d . . . . .
H16A H 0.6607 1.1110 0.6937 0.041 Uiso 1 1 calc R U . . .
H16B H 0.5737 1.1834 0.6956 0.041 Uiso 1 1 calc R U . . .
C17 C 0.5398(4) 1.0593(4) 0.7085(4) 0.0307(13) Uani 1 1 d . . . . .
H17A H 0.4835 1.0565 0.7450 0.037 Uiso 1 1 calc R U . . .
H17B H 0.5223 1.0915 0.6502 0.037 Uiso 1 1 calc R U . . .
C18 C 0.9238(4) 0.9566(5) 0.7786(5) 0.0386(16) Uani 1 1 d . . . . .
C19 C 1.0447(5) 0.8722(6) 0.7449(6) 0.0477(19) Uani 1 1 d . . . . .
C20 C 1.1297(5) 0.8394(7) 0.7182(8) 0.067(3) Uani 1 1 d . . . . .
H20 H 1.1800 0.8729 0.7035 0.081 Uiso 1 1 calc R U . . .
C21 C 1.1361(5) 0.7556(7) 0.7143(8) 0.079(4) Uani 1 1 d . . . . .
H21 H 1.1925 0.7309 0.6957 0.095 Uiso 1 1 calc R U . . .
C22 C 1.0619(5) 0.7052(7) 0.7369(8) 0.071(3) Uani 1 1 d . . . . .
H22 H 1.0700 0.6468 0.7347 0.086 Uiso 1 1 calc R U . . .
C23 C 0.9774(5) 0.7387(5) 0.7622(6) 0.050(2) Uani 1 1 d . . . . .
H23 H 0.9269 0.7054 0.7768 0.059 Uiso 1 1 calc R U . . .
C24 C 0.9711(4) 0.8236(5) 0.7651(5) 0.0417(17) Uani 1 1 d . . . . .
C25 C 1.0643(5) 1.0332(7) 0.7297(7) 0.070(3) Uani 1 1 d D . . . .
H25A H 1.1285 1.0118 0.7180 0.084 Uiso 1 1 calc R U . A 1
H25B H 1.0421 1.0821 0.6764 0.084 Uiso 1 1 calc R U . A 1
C26 C 1.0642(5) 1.0785(6) 0.7855(6) 0.071(4) Uani 0.8 1 d DG . P A 1
C27 C 1.0781(6) 1.1711(6) 0.7504(5) 0.085(5) Uani 0.8 1 d G . P A 1
H27 H 1.0801 1.2060 0.6916 0.102 Uiso 0.8 1 calc R U P A 1
C28 C 1.0891(6) 1.2125(5) 0.8012(7) 0.100(6) Uani 0.8 1 d G . P A 1
H28 H 1.0986 1.2758 0.7772 0.120 Uiso 0.8 1 calc R U P A 1
C29 C 1.0862(6) 1.1613(8) 0.8871(7) 0.083(4) Uani 0.8 1 d G . P A 1
H29 H 1.0937 1.1896 0.9218 0.099 Uiso 0.8 1 calc R U P A 1
C30 C 1.0723(6) 1.0688(7) 0.9222(5) 0.093(5) Uani 0.8 1 d G . P A 1
H30 H 1.0703 1.0338 0.9809 0.111 Uiso 0.8 1 calc R U P A 1
C31 C 1.0613(6) 1.0273(5) 0.8714(6) 0.075(4) Uani 0.8 1 d G . P A 1
H31 H 1.0518 0.9641 0.8954 0.091 Uiso 0.8 1 calc R U P A 1
C32 C 0.8055(4) 0.8527(5) 0.8106(5) 0.0362(15) Uani 1 1 d . . . . .
H32A H 0.7990 0.8054 0.7917 0.043 Uiso 1 1 calc R U . . .
H32B H 0.7619 0.9083 0.7817 0.043 Uiso 1 1 calc R U . . .
C33 C 0.7811(4) 0.8156(5) 0.9026(4) 0.0343(14) Uani 1 1 d . . . . .
H33A H 0.7724 0.8671 0.9195 0.041 Uiso 1 1 calc R U . . .
H33B H 0.8319 0.7697 0.9327 0.041 Uiso 1 1 calc R U . . .
C34 C 0.6954(4) 0.7699(4) 0.9268(4) 0.0291(13) Uani 1 1 d . . . . .
H34A H 0.7033 0.7221 0.9055 0.035 Uiso 1 1 calc R U . . .
H34B H 0.6885 0.7378 0.9883 0.035 Uiso 1 1 calc R U . . .
C35 C 0.5104(5) 0.6577(5) 0.6144(4) 0.0398(16) Uani 1 1 d . . . . .
C36 C 0.6483(7) 0.6835(6) 0.5451(5) 0.054(2) Uani 1 1 d . . . . .
C37 C 0.7375(8) 0.6761(8) 0.5168(6) 0.069(3) Uani 1 1 d . . . . .
H37 H 0.7770 0.6191 0.5354 0.082 Uiso 1 1 calc R U . . .
C38 C 0.7658(10) 0.7621(10) 0.4567(6) 0.092(4) Uani 1 1 d . . . . .
H38 H 0.8269 0.7625 0.4341 0.111 Uiso 1 1 calc R U . . .
C39 C 0.7073(11) 0.8452(8) 0.4299(6) 0.083(4) Uani 1 1 d . . . . .
H39 H 0.7292 0.9006 0.3898 0.100 Uiso 1 1 calc R U . . .
C40 C 0.6215(9) 0.8482(7) 0.4595(5) 0.066(3) Uani 1 1 d . . . . .
H40 H 0.5823 0.9053 0.4410 0.080 Uiso 1 1 calc R U . . .
C41 C 0.5895(8) 0.7674(5) 0.5174(5) 0.057(2) Uani 1 1 d . . . . .
C42 C 0.6338(6) 0.5207(5) 0.6556(4) 0.0428(17) Uani 1 1 d . . . . .
H42A H 0.5932 0.4947 0.7064 0.051 Uiso 1 1 calc R U . . .
H42B H 0.6936 0.5205 0.6732 0.051 Uiso 1 1 calc R U . . .
C43 C 0.6458(7) 0.4582(5) 0.6111(5) 0.051(2) Uani 1 1 d . . . . .
C44 C 0.7306(8) 0.4156(9) 0.5992(8) 0.082(3) Uani 1 1 d . . . . .
H44 H 0.7822 0.4272 0.6165 0.098 Uiso 1 1 calc R U . . .
C45 C 0.7404(10) 0.3554(10) 0.5618(9) 0.102(4) Uani 1 1 d . . . . .
H45 H 0.7991 0.3265 0.5528 0.123 Uiso 1 1 calc R U . . .
C46 C 0.6666(12) 0.3372(8) 0.5378(7) 0.092(4) Uani 1 1 d . . . . .
H46 H 0.6738 0.2951 0.5131 0.111 Uiso 1 1 calc R U . . .
C47 C 0.5851(11) 0.3784(8) 0.5492(9) 0.103(5) Uani 1 1 d . . . . .
H47 H 0.5337 0.3663 0.5321 0.123 Uiso 1 1 calc R U . . .
C48 C 0.5740(8) 0.4388(7) 0.5856(7) 0.080(3) Uani 1 1 d . . . . .
H48 H 0.5148 0.4678 0.5932 0.097 Uiso 1 1 calc R U . . .
C49 C 0.4302(7) 0.8203(5) 0.5520(5) 0.052(2) Uani 1 1 d . . . . .
H49A H 0.3739 0.7911 0.5742 0.063 Uiso 1 1 calc R U . . .
H49B H 0.4242 0.8620 0.4923 0.063 Uiso 1 1 calc R U . . .
C50 C 0.4406(7) 0.8775(5) 0.5980(5) 0.050(2) Uani 1 1 d . . . . .
H50A H 0.5010 0.8991 0.5824 0.060 Uiso 1 1 calc R U . . .
H50B H 0.3938 0.9328 0.5817 0.060 Uiso 1 1 calc R U . . .
C51 C 0.4304(5) 0.8191(5) 0.6917(4) 0.0352(14) Uani 1 1 d . . . . .
H51A H 0.3709 0.7957 0.7057 0.042 Uiso 1 1 calc R U . . .
H51B H 0.4781 0.7646 0.7069 0.042 Uiso 1 1 calc R U . . .
C52 C 0.3175(5) 0.5497(4) 0.7963(5) 0.0408(17) Uani 1 1 d . . . . .
C53 C 0.1942(5) 0.4883(5) 0.8774(6) 0.053(2) Uani 1 1 d . . . . .
C54 C 0.1139(5) 0.4479(6) 0.9126(9) 0.074(3) Uani 1 1 d . . . . .
H54 H 0.0766 0.4343 0.8819 0.088 Uiso 1 1 calc R U . . .
C55 C 0.0934(6) 0.4292(7) 0.9977(8) 0.083(4) Uani 1 1 d . . . . .
H55 H 0.0394 0.4031 1.0245 0.099 Uiso 1 1 calc R U . . .
C56 C 0.1450(6) 0.4461(7) 1.0413(8) 0.077(3) Uani 1 1 d . . . . .
H56 H 0.1269 0.4309 1.0982 0.093 Uiso 1 1 calc R U . . .
C57 C 0.2239(6) 0.4847(5) 1.0088(6) 0.060(2) Uani 1 1 d . . . . .
H57 H 0.2605 0.4963 1.0413 0.072 Uiso 1 1 calc R U . . .
C58 C 0.2472(5) 0.5059(5) 0.9240(6) 0.052(2) Uani 1 1 d . . . . .
C59 C 0.2140(6) 0.5031(5) 0.7294(7) 0.064(3) Uani 1 1 d . . . . .
H59A H 0.2306 0.5552 0.6765 0.076 Uiso 1 1 calc R U . . .
H59B H 0.1473 0.5044 0.7338 0.076 Uiso 1 1 calc R U . . .
C60 C 0.2596(5) 0.4129(5) 0.7284(6) 0.052(2) Uani 1 1 d . . . . .
C61 C 0.2967(12) 0.4103(9) 0.6617(8) 0.107(5) Uani 1 1 d . . . . .
H61 H 0.2963 0.4657 0.6115 0.128 Uiso 1 1 calc R U . . .
C62 C 0.3406(15) 0.3216(12) 0.6618(9) 0.137(7) Uani 1 1 d . . . . .
H62 H 0.3721 0.3213 0.6122 0.164 Uiso 1 1 calc R U . . .
C63 C 0.3377(8) 0.2459(8) 0.7260(9) 0.081(3) Uani 1 1 d . . . . .
H63 H 0.3564 0.1882 0.7228 0.097 Uiso 1 1 calc R U . . .
C64 C 0.3066(8) 0.2488(8) 0.8009(9) 0.089(4) Uani 1 1 d . . . . .
H64 H 0.3127 0.1934 0.8510 0.107 Uiso 1 1 calc R U . . .
C65 C 0.2666(7) 0.3310(7) 0.8044(8) 0.079(3) Uani 1 1 d . . . . .
H65 H 0.2445 0.3328 0.8559 0.095 Uiso 1 1 calc R U . . .
C66 C 0.3964(4) 0.5691(4) 0.8998(4) 0.0330(14) Uani 1 1 d . . . . .
H66A H 0.4484 0.5774 0.8578 0.040 Uiso 1 1 calc R U . . .
H66B H 0.4162 0.5168 0.9525 0.040 Uiso 1 1 calc R U . . .
C67 C 0.3717(4) 0.6568(4) 0.9135(4) 0.0334(14) Uani 1 1 d . . . . .
H67A H 0.3223 0.6480 0.9580 0.040 Uiso 1 1 calc R U . . .
H67B H 0.3498 0.7092 0.8618 0.040 Uiso 1 1 calc R U . . .
C68 C 0.4549(4) 0.6790(4) 0.9383(4) 0.0339(14) Uani 1 1 d . . . . .
H68A H 0.4346 0.7250 0.9615 0.041 Uiso 1 1 calc R U . . .
H68B H 0.4836 0.6218 0.9827 0.041 Uiso 1 1 calc R U . . .
C69 C 0.6383(4) 0.9555(5) 0.6638(4) 0.0315(13) Uani 1 1 d . . . . .
C70 C 0.6708(4) 0.8551(5) 0.6824(4) 0.0343(14) Uani 1 1 d . . . . .
C71 C 0.7400(5) 0.8207(6) 0.6397(5) 0.0440(17) Uani 1 1 d . . . . .
H71 H 0.7701 0.8611 0.5903 0.053 Uiso 1 1 calc R U . . .
C72 C 0.7635(5) 0.7257(6) 0.6715(5) 0.0446(18) Uani 1 1 d . . . . .
H72 H 0.8120 0.7006 0.6443 0.054 Uiso 1 1 calc R U . . .
C73 C 0.7183(5) 0.6667(5) 0.7416(5) 0.0373(15) Uani 1 1 d . . . . .
H73 H 0.7350 0.6013 0.7632 0.045 Uiso 1 1 calc R U . . .
C74 C 0.6478(4) 0.7050(4) 0.7798(4) 0.0285(13) Uani 1 1 d . . . . .
C75 C 0.5866(4) 0.6557(4) 0.8538(4) 0.0305(13) Uani 1 1 d . . . . .
C76 C 0.5697(4) 0.8682(4) 0.9484(4) 0.0274(12) Uani 1 1 d . . . . .
C77 C 0.4738(4) 0.9117(4) 0.9254(4) 0.0263(12) Uani 1 1 d . . . . .
C78 C 0.4127(4) 0.9590(5) 0.9628(4) 0.0343(14) Uani 1 1 d . . . . .
H78 H 0.4280 0.9657 1.0093 0.041 Uiso 1 1 calc R U . . .
C79 C 0.3276(5) 0.9969(5) 0.9299(5) 0.0403(16) Uani 1 1 d . . . . .
H79 H 0.2841 1.0296 0.9545 0.048 Uiso 1 1 calc R U . . .
C80 C 0.3064(4) 0.9871(5) 0.8623(5) 0.0391(16) Uani 1 1 d . . . . .
H80 H 0.2492 1.0138 0.8392 0.047 Uiso 1 1 calc R U . . .
C81 C 0.3700(4) 0.9375(4) 0.8285(4) 0.0316(13) Uani 1 1 d . . . . .
C82 C 0.3603(4) 0.9149(4) 0.7584(5) 0.0344(14) Uani 1 1 d . . . . .
B1 B 0.9287(10) 0.5083(11) 0.7152(15) 0.110(7) Uani 1 1 d . . . . .
F1 F 0.9374(7) 0.5505(6) 0.7607(6) 0.138(3) Uani 1 1 d . . . . .
F2 F 0.9966(5) 0.4400(6) 0.7298(7) 0.134(3) Uani 1 1 d . . . . .
F3 F 0.8544(4) 0.4965(5) 0.7047(6) 0.101(2) Uani 1 1 d . . . . .
F4 F 0.9466(9) 0.5958(9) 0.6333(8) 0.194(6) Uani 1 1 d . . . . .

loop_
_atom_site_aniso_label
_atom_site_aniso_U_11
_atom_site_aniso_U_22
_atom_site_aniso_U_33
_atom_site_aniso_U_23
_atom_site_aniso_U_13
_atom_site_aniso_U_12
Au1 0.02099(13) 0.03239(14) 0.0670(2) -0.02963(14) -0.00405(11) 0.00035(9)
Au2 0.04174(16) 0.02733(14) 0.04805(17) -0.01861(12) -0.01804(12) -0.00081(10)
Co1 0.0187(4) 0.0247(4) 0.0337(4) -0.0182(3) -0.0058(3) 0.0007(3)
O1 0.044(3) 0.043(3) 0.036(3) -0.010(2) -0.003(2) 0.001(2)
O2 0.027(2) 0.025(2) 0.063(3) -0.024(2) -0.008(2) 0.0002(18)
O3 0.037(2) 0.035(2) 0.035(2) -0.020(2) -0.0086(19) -0.0020(19)
O4 0.027(2) 0.052(3) 0.077(4) -0.035(3) -0.023(2) 0.005(2)
N1 0.027(3) 0.032(3) 0.052(3) -0.023(3) -0.002(2) -0.003(2)
N2 0.023(2) 0.027(3) 0.044(3) -0.020(2) -0.005(2) 0.000(2)
N3 0.018(3) 0.045(3) 0.084(5) -0.040(3) 0.000(3) -0.003(2)
N4 0.020(3) 0.033(3) 0.067(4) -0.025(3) -0.007(3) 0.002(2)
N5 0.064(4) 0.037(3) 0.032(3) -0.018(3) -0.003(3) -0.013(3)
N6 0.074(5) 0.034(3) 0.034(3) -0.013(3) -0.017(3) -0.010(3)
N7 0.032(3) 0.024(3) 0.088(5) -0.021(3) -0.026(3) 0.004(2)
N8 0.020(2) 0.021(2) 0.055(4) -0.008(2) -0.009(2) -0.0028(19)
N9 0.021(2) 0.034(3) 0.035(3) -0.023(2) -0.007(2) 0.000(2)
N10 0.022(2) 0.020(2) 0.040(3) -0.016(2) -0.003(2) -0.0005(19)
N11 0.026(2) 0.025(2) 0.033(3) -0.014(2) -0.007(2) -0.002(2)
N12 0.022(2) 0.023(2) 0.040(3) -0.017(2) -0.006(2) 0.0016(19)
N13 0.021(2) 0.024(2) 0.034(3) -0.017(2) -0.005(2) -0.0004(19)
N14 0.029(3) 0.033(3) 0.045(3) -0.025(3) -0.012(2) 0.000(2)
C1 0.024(3) 0.030(3) 0.049(4) -0.019(3) -0.003(3) -0.001(2)
C2 0.035(3) 0.023(3) 0.031(3) -0.010(3) 0.000(3) -0.003(2)
C3 0.048(4) 0.026(3) 0.037(4) -0.012(3) 0.000(3) -0.008(3)
C4 0.049(4) 0.024(3) 0.042(4) -0.014(3) 0.007(3) -0.002(3)
C5 0.037(4) 0.033(4) 0.045(4) -0.014(3) 0.005(3) 0.005(3)
C6 0.036(3) 0.028(3) 0.036(4) -0.010(3) 0.000(3) -0.001(3)
C7 0.030(3) 0.028(3) 0.034(3) -0.016(3) -0.004(3) 0.001(2)
C8 0.027(4) 0.048(4) 0.099(7) -0.042(5) 0.004(4) -0.013(3)
C9 0.042(5) 0.057(5) 0.081(6) -0.028(5) -0.010(5) -0.019(4)
C10 0.046(5) 0.048(5) 0.069(6) -0.034(4) -0.014(4) -0.001(4)
C11 0.070(6) 0.052(5) 0.071(6) -0.032(5) -0.018(5) -0.006(5)
C12 0.062(6) 0.092(7) 0.097(7) -0.057(6) -0.025(6) -0.001(5)
C13 0.070(7) 0.080(7) 0.102(8) -0.045(6) -0.016(6) -0.016(6)
C14 0.059(7) 0.068(8) 0.137(13) -0.061(9) -0.019(8) -0.009(6)
C15 0.025(3) 0.027(3) 0.041(4) -0.017(3) -0.002(3) -0.006(2)
C16 0.033(3) 0.030(3) 0.041(4) -0.017(3) 0.000(3) -0.006(3)
C17 0.031(3) 0.027(3) 0.036(3) -0.015(3) -0.006(3) -0.001(2)
C18 0.023(3) 0.038(4) 0.064(5) -0.031(4) -0.007(3) 0.002(3)
C19 0.023(3) 0.049(4) 0.084(6) -0.042(4) -0.005(3) 0.001(3)
C20 0.023(4) 0.078(6) 0.130(9) -0.074(7) 0.003(4) -0.006(4)
C21 0.021(4) 0.085(7) 0.168(11) -0.094(8) 0.000(5) 0.008(4)
C22 0.032(4) 0.059(5) 0.151(10) -0.073(7) -0.014(5) 0.010(4)
C23 0.024(3) 0.045(4) 0.088(6) -0.038(4) -0.002(4) 0.000(3)
C24 0.020(3) 0.040(4) 0.072(5) -0.032(4) -0.005(3) 0.001(3)
C25 0.022(4) 0.100(7) 0.135(9) -0.094(7) 0.023(4) -0.025(4)
C26 0.033(5) 0.081(9) 0.117(11) -0.064(9) 0.008(6) -0.005(5)
C27 0.074(9) 0.059(7) 0.131(13) -0.058(8) 0.046(9) -0.026(7)
C28 0.063(9) 0.104(12) 0.168(18) -0.094(13) 0.027(10) -0.029(8)
C29 0.053(7) 0.095(11) 0.140(14) -0.089(11) 0.014(8) -0.018(7)
C30 0.044(7) 0.122(13) 0.140(14) -0.087(12) -0.018(8) 0.013(8)
C31 0.048(7) 0.083(9) 0.112(12) -0.061(9) -0.007(7) 0.005(6)
C32 0.019(3) 0.038(4) 0.060(4) -0.028(3) -0.010(3) 0.001(3)
C33 0.022(3) 0.034(3) 0.054(4) -0.025(3) -0.010(3) 0.002(2)
C34 0.022(3) 0.026(3) 0.043(4) -0.019(3) -0.011(3) 0.004(2)
C35 0.060(5) 0.029(3) 0.036(4) -0.015(3) -0.019(3) -0.005(3)
C36 0.082(6) 0.061(5) 0.033(4) -0.029(4) 0.009(4) -0.033(5)
C37 0.090(7) 0.074(7) 0.049(5) -0.031(5) 0.011(5) -0.030(6)
C38 0.133(11) 0.115(11) 0.058(6) -0.055(7) 0.042(7) -0.074(10)
C39 0.152(13) 0.057(6) 0.045(5) -0.011(5) -0.011(7) -0.050(8)
C40 0.114(9) 0.061(6) 0.034(4) -0.017(4) -0.005(5) -0.046(6)
C41 0.113(8) 0.034(4) 0.031(4) -0.014(3) -0.025(4) -0.012(4)
C42 0.055(5) 0.042(4) 0.033(4) -0.016(3) -0.010(3) -0.006(3)
C43 0.082(6) 0.036(4) 0.036(4) -0.015(3) -0.017(4) -0.004(4)
C44 0.071(7) 0.097(8) 0.106(9) -0.075(8) 0.019(6) -0.015(6)
C45 0.110(10) 0.102(10) 0.130(11) -0.088(9) 0.025(9) -0.021(8)
C46 0.179(15) 0.052(6) 0.058(6) -0.028(5) -0.021(7) -0.020(8)
C47 0.153(13) 0.056(6) 0.123(10) -0.054(7) -0.092(10) 0.031(7)
C48 0.101(8) 0.054(5) 0.102(8) -0.044(6) -0.065(7) 0.023(5)
C49 0.089(6) 0.035(4) 0.042(4) -0.018(3) -0.031(4) -0.004(4)
C50 0.081(6) 0.030(4) 0.046(4) -0.016(3) -0.028(4) -0.004(4)
C51 0.037(3) 0.033(3) 0.043(4) -0.019(3) -0.011(3) -0.008(3)
C52 0.030(3) 0.018(3) 0.072(5) -0.016(3) -0.015(3) 0.002(2)
C53 0.032(4) 0.025(3) 0.085(6) -0.008(4) -0.012(4) -0.001(3)
C54 0.026(4) 0.036(4) 0.148(11) -0.027(6) -0.023(5) 0.004(3)
C55 0.036(5) 0.045(5) 0.128(11) -0.006(6) 0.014(6) -0.007(4)
C56 0.033(4) 0.048(5) 0.121(9) -0.015(6) 0.013(5) -0.004(4)
C57 0.043(4) 0.039(4) 0.070(6) -0.004(4) 0.008(4) -0.001(3)
C58 0.023(3) 0.020(3) 0.094(7) -0.006(4) -0.023(4) 0.005(3)
C59 0.045(4) 0.032(4) 0.121(8) -0.031(5) -0.047(5) 0.003(3)
C60 0.041(4) 0.036(4) 0.084(6) -0.026(4) -0.027(4) 0.004(3)
C61 0.183(16) 0.074(8) 0.066(7) -0.030(6) -0.040(9) -0.002(9)
C62 0.24(2) 0.113(12) 0.076(9) -0.070(9) -0.017(11) 0.015(13)
C63 0.074(7) 0.068(7) 0.118(10) -0.058(7) -0.039(7) 0.022(6)
C64 0.087(8) 0.051(6) 0.123(10) -0.037(7) -0.003(7) 0.006(5)
C65 0.065(6) 0.055(6) 0.110(9) -0.037(6) 0.012(6) -0.002(5)
C66 0.019(3) 0.028(3) 0.049(4) -0.014(3) -0.003(3) 0.000(2)
C67 0.024(3) 0.022(3) 0.046(4) -0.009(3) -0.005(3) 0.004(2)
C68 0.031(3) 0.026(3) 0.044(4) -0.016(3) 0.001(3) -0.001(3)
C69 0.026(3) 0.037(3) 0.032(3) -0.015(3) -0.009(3) 0.000(3)
C70 0.029(3) 0.047(4) 0.035(4) -0.025(3) -0.005(3) -0.002(3)
C71 0.043(4) 0.058(5) 0.036(4) -0.028(4) 0.004(3) -0.005(3)
C72 0.037(4) 0.055(5) 0.056(5) -0.043(4) -0.005(3) 0.010(3)
C73 0.036(4) 0.038(4) 0.049(4) -0.031(3) -0.009(3) 0.006(3)
C74 0.024(3) 0.033(3) 0.039(3) -0.025(3) -0.006(2) -0.002(2)
C75 0.022(3) 0.034(3) 0.046(4) -0.026(3) -0.011(3) 0.003(2)
C76 0.025(3) 0.025(3) 0.035(3) -0.014(3) -0.004(2) -0.003(2)
C77 0.024(3) 0.024(3) 0.032(3) -0.015(3) -0.001(2) -0.002(2)
C78 0.029(3) 0.035(3) 0.042(4) -0.022(3) 0.005(3) -0.005(3)
C79 0.031(3) 0.040(4) 0.058(5) -0.033(4) 0.010(3) -0.003(3)
C80 0.021(3) 0.035(3) 0.063(5) -0.024(3) -0.002(3) 0.001(3)
C81 0.018(3) 0.030(3) 0.047(4) -0.017(3) -0.003(3) -0.002(2)
C82 0.022(3) 0.030(3) 0.054(4) -0.018(3) -0.009(3) -0.003(2)
B1 0.065(8) 0.077(9) 0.22(2) -0.088(12) -0.069(11) 0.027(7)
F1 0.174(9) 0.105(6) 0.171(9) -0.074(6) -0.069(7) -0.023(6)
F2 0.063(4) 0.124(7) 0.211(10) -0.084(7) -0.023(5) 0.042(4)
F3 0.059(4) 0.087(4) 0.187(8) -0.079(5) -0.056(4) 0.013(3)
F4 0.176(11) 0.143(10) 0.189(11) -0.033(9) 0.023(9) 0.026(8)

loop_
_atom_type_symbol
_atom_type_description
_atom_type_scat_dispersion_real
_atom_type_scat_dispersion_imag
_atom_type_scat_source
C C 0.0033 0.0016 'International Tables Vol C Tables 4.2.6.8 and 6.1.1.4'
H H 0.0000 0.0000 'International Tables Vol C Tables 4.2.6.8 and 6.1.1.4'
O O 0.0106 0.0060 'International Tables Vol C Tables 4.2.6.8 and 6.1.1.4'
B B 0.0013 0.0007 'International Tables Vol C Tables 4.2.6.8 and 6.1.1.4'
N N 0.0061 0.0033 'International Tables Vol C Tables 4.2.6.8 and 6.1.1.4'
F F 0.0171 0.0103 'International Tables Vol C Tables 4.2.6.8 and 6.1.1.4'
Co Co 0.3494 0.9721 'International Tables Vol C Tables 4.2.6.8 and 6.1.1.4'
Au Au -2.0133 8.8022 'International Tables Vol C Tables 4.2.6.8 and 6.1.1.4'
Cl Cl 0.1484 0.1585 'International Tables Vol C Tables 4.2.6.8 and 6.1.1.4'

loop_
_geom_angle_atom_site_label_1
_geom_angle_atom_site_label_2
_geom_angle_atom_site_label_3
_geom_angle
C10X C9X C14X 120.0
C10X C9X C8 115.9(5)
C14X C9X C8 123.9(5)
C9X C10X C11X 120.0
C12X C11X C10X 120.0
C11X C12X C13X 120.0
C12X C13X C14X 120.0
C13X C14X C9X 120.0
C27X C26X C31X 120.0
C27X C26X C25 135.8(7)
C31X C26X C25 104.2(7)
C28X C27X C26X 120.0
C27X C28X C29X 120.0
C30X C29X C28X 120.0
C31X C30X C29X 120.0
C30X C31X C26X 120.0
Cl2 C1S Cl1 109.7(9)
C18 Au1 C1 176.7(3)
C35 Au2 C52 173.6(3)
N10 Co1 N9 176.5(2)
N10 Co1 N12 101.9(2)
N9 Co1 N12 81.6(2)
N10 Co1 N14 81.4(2)
N9 Co1 N14 98.9(2)
N12 Co1 N14 90.4(2)
N10 Co1 N13 81.7(2)
N9 Co1 N13 98.3(2)
N12 Co1 N13 88.6(2)
N14 Co1 N13 162.5(2)
N10 Co1 N11 94.9(2)
N9 Co1 N11 81.6(2)
N12 Co1 N11 163.1(2)
N14 Co1 N11 90.9(2)
N13 Co1 N11 95.1(2)
C1 N1 C2 110.8(5)
C1 N1 C8 123.2(5)
C2 N1 C8 125.9(5)
C1 N2 C7 109.2(5)
C1 N2 C15 124.9(5)
C7 N2 C15 125.7(5)
C18 N3 C19 110.5(6)
C18 N3 C25 123.0(6)
C19 N3 C25 126.0(6)
C18 N4 C24 110.8(5)
C18 N4 C32 125.0(5)
C24 N4 C32 124.2(6)
C35 N5 C36 109.9(7)
C35 N5 C42 126.0(6)
C36 N5 C42 123.6(7)
C35 N6 C41 111.4(7)
C35 N6 C49 126.1(7)
C41 N6 C49 122.4(7)
C52 N7 C53 110.3(7)
C52 N7 C59 123.7(8)
C53 N7 C59 125.8(7)
C52 N8 C58 110.7(6)
C52 N8 C66 125.6(6)
C58 N8 C66 123.6(6)
C70 N9 C74 123.1(5)
C70 N9 Co1 118.7(4)
C74 N9 Co1 118.2(4)
C77 N10 C81 123.0(5)
C77 N10 Co1 118.6(4)
C81 N10 Co1 118.1(4)
C69 N11 C17 115.2(5)
C69 N11 Co1 114.4(4)
C17 N11 Co1 128.1(4)
C75 N12 C68 118.7(5)
C75 N12 Co1 115.4(4)
C68 N12 Co1 125.3(4)
C76 N13 C34 114.0(5)
C76 N13 Co1 115.5(4)
C34 N13 Co1 128.7(4)
C82 N14 C51 117.3(5)
C82 N14 Co1 116.2(4)
C51 N14 Co1 125.1(4)
N1 C1 N2 107.3(5)
N1 C1 Au1 128.5(5)
N2 C1 Au1 124.2(5)
C7 C2 N1 106.1(5)
C7 C2 C3 121.2(6)
N1 C2 C3 132.7(6)
C4 C3 C2 117.2(6)
C3 C4 C5 121.7(6)
C6 C5 C4 122.0(6)
C5 C6 C7 115.3(7)
C2 C7 N2 106.5(5)
C2 C7 C6 122.6(6)
N2 C7 C6 130.8(6)
N1 C8 C9X 126.0(6)
N1 C8 C9 109.2(6)
C10 C9 C14 120.0
C10 C9 C8 121.9(5)
C14 C9 C8 118.1(5)
C11 C10 C9 120.0
C10 C11 C12 120.0
C11 C12 C13 120.0
C14 C13 C12 120.0
C13 C14 C9 120.0
N2 C15 C16 112.1(5)
C15 C16 C17 113.4(5)
N11 C17 C16 115.4(5)
N4 C18 N3 106.5(6)
N4 C18 Au1 124.0(5)
N3 C18 Au1 129.5(5)
C24 C19 N3 106.2(6)
C24 C19 C20 121.8(7)
N3 C19 C20 131.9(7)
C21 C20 C19 116.0(8)
C20 C21 C22 122.1(7)
C23 C22 C21 121.6(7)
C24 C23 C22 116.0(7)
C23 C24 C19 122.4(6)
C23 C24 N4 131.7(6)
C19 C24 N4 106.0(6)
C26 C25 N3 121.5(8)
N3 C25 C26X 131.2(7)
C27 C26 C31 120.0
C27 C26 C25 118.7(7)
C31 C26 C25 120.9(7)
C26 C27 C28 120.0
C29 C28 C27 120.0
C28 C29 C30 120.0
C31 C30 C29 120.0
C30 C31 C26 120.0
N4 C32 C33 114.0(5)
C32 C33 C34 111.9(5)
N13 C34 C33 115.8(5)
N6 C35 N5 106.4(7)
N6 C35 Au2 125.8(6)
N5 C35 Au2 127.3(5)
C37 C36 C41 123.3(9)
C37 C36 N5 131.1(9)
C41 C36 N5 105.6(8)
C36 C37 C38 113.8(11)
C39 C38 C37 122.5(12)
C40 C39 C38 121.0(10)
C39 C40 C41 119.5(11)
N6 C41 C40 133.5(10)
N6 C41 C36 106.6(7)
C40 C41 C36 119.9(11)
N5 C42 C43 113.8(6)
C48 C43 C44 118.0(9)
C48 C43 C42 122.1(9)
C44 C43 C42 119.8(8)
C43 C44 C45 119.4(12)
C46 C45 C44 120.8(13)
C47 C46 C45 119.6(11)
C46 C47 C48 120.5(12)
C43 C48 C47 121.6(12)
N6 C49 C50 112.2(7)
C51 C50 C49 110.1(6)
N14 C51 C50 115.2(6)
N8 C52 N7 106.5(7)
N8 C52 Au2 123.7(5)
N7 C52 Au2 129.8(6)
C58 C53 N7 105.4(7)
C58 C53 C54 121.3(10)
N7 C53 C54 133.3(9)
C53 C54 C55 114.3(10)
C56 C55 C54 123.6(9)
C55 C56 C57 123.2(12)
C56 C57 C58 115.8(10)
C53 C58 N8 107.1(8)
C53 C58 C57 121.7(8)
N8 C58 C57 131.1(8)
N7 C59 C60 111.8(7)
C61 C60 C65 119.5(10)
C61 C60 C59 120.8(10)
C65 C60 C59 119.5(9)
C60 C61 C62 120.0(12)
C63 C62 C61 121.8(13)
C62 C63 C64 118.3(11)
C63 C64 C65 121.1(12)
C64 C65 C60 118.1(11)
N8 C66 C67 114.0(5)
C66 C67 C68 109.9(5)
N12 C68 C67 113.8(5)
O1 C69 N11 127.2(6)
O1 C69 C70 121.2(6)
N11 C69 C70 111.6(6)
N9 C70 C71 119.9(7)
N9 C70 C69 112.6(5)
C71 C70 C69 127.4(7)
C72 C71 C70 117.8(7)
C73 C72 C71 121.4(6)
C72 C73 C74 118.2(6)
N9 C74 C73 119.5(6)
N9 C74 C75 112.3(5)
C73 C74 C75 128.1(6)
O2 C75 N12 127.7(6)
O2 C75 C74 120.8(5)
N12 C75 C74 111.4(5)
O3 C76 N13 128.3(6)
O3 C76 C77 120.4(5)
N13 C76 C77 111.3(5)
N10 C77 C78 120.3(6)
N10 C77 C76 112.8(5)
C78 C77 C76 126.9(6)
C77 C78 C79 117.8(6)
C80 C79 C78 120.6(6)
C79 C80 C81 118.8(6)
N10 C81 C80 119.5(6)
N10 C81 C82 112.5(5)
C80 C81 C82 127.9(6)
O4 C82 N14 127.9(7)
O4 C82 C81 120.9(6)
N14 C82 C81 111.1(5)
F3 B1 F1 121.3(16)
F3 B1 F2 119.2(12)
F1 B1 F2 107.2(12)
F3 B1 F4 100.9(14)
F1 B1 F4 91.6(12)
F2 B1 F4 112.6(16)

loop_
_geom_bond_atom_site_label_1
_geom_bond_atom_site_label_2
_geom_bond_distance
C9X C10X 1.3900
C9X C14X 1.3900
C9X C8 1.502(6)
C10X C11X 1.3900
C11X C12X 1.3900
C12X C13X 1.3900
C13X C14X 1.3900
C26X C27X 1.3900
C26X C31X 1.3901
C26X C25 1.540(10)
C27X C28X 1.3900
C28X C29X 1.3900
C29X C30X 1.3900
C30X C31X 1.3900
C1S Cl2 1.746(10)
C1S Cl1 1.754(10)
Au1 C18 2.005(6)
Au1 C1 2.013(6)
Au2 C35 2.013(8)
Au2 C52 2.024(8)
Co1 N10 1.860(5)
Co1 N9 1.862(5)
Co1 N12 1.949(5)
Co1 N14 1.949(5)
Co1 N13 1.974(5)
Co1 N11 1.985(5)
O1 C69 1.231(8)
O2 C75 1.254(8)
O3 C76 1.242(7)
O4 C82 1.242(8)
N1 C1 1.333(8)
N1 C2 1.386(8)
N1 C8 1.487(8)
N2 C1 1.358(8)
N2 C7 1.397(8)
N2 C15 1.469(7)
N3 C18 1.347(8)
N3 C19 1.391(9)
N3 C25 1.491(10)
N4 C18 1.344(9)
N4 C24 1.391(8)
N4 C32 1.475(8)
N5 C35 1.364(10)
N5 C36 1.404(10)
N5 C42 1.466(10)
N6 C35 1.350(9)
N6 C41 1.371(12)
N6 C49 1.460(11)
N7 C52 1.367(9)
N7 C53 1.403(12)
N7 C59 1.449(12)
N8 C52 1.326(10)
N8 C58 1.399(10)
N8 C66 1.474(8)
N9 C70 1.327(9)
N9 C74 1.334(8)
N10 C77 1.329(8)
N10 C81 1.341(8)
N11 C69 1.334(8)
N11 C17 1.473(8)
N12 C75 1.335(8)
N12 C68 1.451(8)
N13 C76 1.331(8)
N13 C34 1.467(7)
N14 C82 1.336(8)
N14 C51 1.447(8)
C2 C7 1.384(9)
C2 C3 1.390(9)
C3 C4 1.361(10)
C4 C5 1.408(11)
C5 C6 1.384(10)
C6 C7 1.399(9)
C8 C9 1.535(7)
C9 C10 1.3900
C9 C14 1.3900
C10 C11 1.3900
C11 C12 1.3900
C12 C13 1.3900
C13 C14 1.3900
C15 C16 1.513(9)
C16 C17 1.525(9)
C19 C24 1.386(10)
C19 C20 1.396(10)
C20 C21 1.376(12)
C21 C22 1.407(13)
C22 C23 1.386(11)
C23 C24 1.386(10)
C25 C26 1.479(7)
C26 C27 1.3900
C26 C31 1.3900
C27 C28 1.3900
C28 C29 1.3900
C29 C30 1.3900
C30 C31 1.3900
C32 C33 1.501(10)
C33 C34 1.514(9)
C36 C37 1.369(14)
C36 C41 1.403(13)
C37 C38 1.430(15)
C38 C39 1.391(18)
C39 C40 1.323(17)
C40 C41 1.382(12)
C42 C43 1.518(10)
C43 C48 1.361(13)
C43 C44 1.370(14)
C44 C45 1.387(15)
C45 C46 1.364(19)
C46 C47 1.32(2)
C47 C48 1.375(14)
C49 C50 1.525(10)
C50 C51 1.525(10)
C53 C58 1.375(12)
C53 C54 1.410(12)
C54 C55 1.419(17)
C55 C56 1.312(17)
C56 C57 1.373(12)
C57 C58 1.411(13)
C59 C60 1.504(11)
C60 C61 1.263(16)
C60 C65 1.422(14)
C61 C62 1.47(2)
C62 C63 1.262(19)
C63 C64 1.381(17)
C64 C65 1.383(14)
C66 C67 1.520(9)
C67 C68 1.531(9)
C69 C70 1.509(9)
C70 C71 1.387(10)
C71 C72 1.379(11)
C72 C73 1.377(11)
C73 C74 1.383(9)
C74 C75 1.494(9)
C76 C77 1.510(8)
C77 C78 1.382(8)
C78 C79 1.402(10)
C79 C80 1.378(11)
C80 C81 1.384(9)
C81 C82 1.488(10)
B1 F3 1.218(14)
B1 F1 1.308(18)
B1 F2 1.320(14)
B1 F4 1.56(2)
